data_2227118
loop_
_publ_author_name
'\'Swizdor, Alina'
'Bia\/lo\'nska, Agata'
'Ko\/lek, Teresa'
'Panek, Anna'

_publ_section_title
;
 3\b,11\a-Dihydroxy-17a-oxa-<small>D</small>-homoandrost-5-en-17-one
;
_journal_coeditor_code WN2398
_journal_issue 8
_journal_name_full 'Acta Crystallographica Section E'
_journal_page_first o2003
_journal_paper_doi 10.1107/S1600536810026516
_journal_volume 66
_journal_year 2010
_chemical_formula_iupac 'C19 H28 O4'
_chemical_formula_moiety 'C19 H28 O4'
_chemical_formula_sum 'C19 H28 O4'
_chemical_formula_weight 320.41
_chemical_name_systematic
;
3\b,11\a-Dihydroxy-17a-oxa-D-homoandrost-5-en-17-one
;
_space_group_IT_number 4
_symmetry_cell_setting monoclinic
_symmetry_space_group_name_Hall 'P 2yb'
_symmetry_space_group_name_H-M 'P 1 21 1'
_atom_sites_solution_hydrogens geom
_atom_sites_solution_primary direct
_atom_sites_solution_secondary difmap
_audit_creation_method SHELXL-97
_cell_angle_alpha 90.00
_cell_angle_beta 102.66(3)
_cell_angle_gamma 90.00
_cell_formula_units_Z 4
_cell_length_a 11.915(3)
_cell_length_b 9.854(2)
_cell_length_c 14.246(3)
_cell_measurement_reflns_used 1957
_cell_measurement_temperature 100(2)
_cell_measurement_theta_max 28.57
_cell_measurement_theta_min 3.06
_cell_volume 1632.0(7)
_computing_cell_refinement 'CrysAlis RED (Oxford Diffraction, 2009)'
_computing_data_collection 'CrysAlis CCD (Oxford Diffraction, 2009)'
_computing_data_reduction 'CrysAlis RED (Oxford Diffraction, 2009)'
_computing_molecular_graphics 'XP (Bruker, 1999)'
_computing_publication_material 'SHELXTL97 (Sheldrick, 2008)'
_computing_structure_refinement 'SHELXL97 (Sheldrick, 2008)'
_computing_structure_solution 'SHELXS97 (Sheldrick, 2008)'
_diffrn_ambient_temperature 100(2)
_diffrn_measured_fraction_theta_full 0.956
_diffrn_measured_fraction_theta_max 0.956
_diffrn_measurement_device_type 'Kuma KM-4 CCD'
_diffrn_measurement_method '\w scan'
_diffrn_radiation_monochromator graphite
_diffrn_radiation_source 'fine-focus sealed tube'
_diffrn_radiation_type MoK\a
_diffrn_radiation_wavelength 0.71073
_diffrn_reflns_av_R_equivalents 0.1175
_diffrn_reflns_av_sigmaI/netI 0.1358
_diffrn_reflns_limit_h_max 14
_diffrn_reflns_limit_h_min -13
_diffrn_reflns_limit_k_max 11
_diffrn_reflns_limit_k_min -11
_diffrn_reflns_limit_l_max 16
_diffrn_reflns_limit_l_min -16
_diffrn_reflns_number 8286
_diffrn_reflns_theta_full 25.00
_diffrn_reflns_theta_max 25.00
_diffrn_reflns_theta_min 3.07
_diffrn_standards_number 0
_exptl_absorpt_coefficient_mu 0.090
_exptl_absorpt_correction_type none
_exptl_crystal_colour colorless
_exptl_crystal_density_diffrn 1.304
_exptl_crystal_density_method 'not measured'
_exptl_crystal_description needle
_exptl_crystal_F_000 696
_exptl_crystal_size_max 0.12
_exptl_crystal_size_mid 0.08
_exptl_crystal_size_min 0.07
_refine_diff_density_max 0.261
_refine_diff_density_min -0.278
_refine_ls_extinction_method none
_refine_ls_goodness_of_fit_ref 1.129
_refine_ls_hydrogen_treatment constr
_refine_ls_matrix_type full
_refine_ls_number_parameters 415
_refine_ls_number_reflns 2921
_refine_ls_number_restraints 1
_refine_ls_restrained_S_all 1.129
_refine_ls_R_factor_all 0.1320
_refine_ls_R_factor_gt 0.0918
_refine_ls_shift/su_max 0.002
_refine_ls_shift/su_mean 0.000
_refine_ls_structure_factor_coef Fsqd
_refine_ls_weighting_details 'calc w=1/[\s^2^(Fo^2^)+(0.0609P)^2^+0.0000P] where P=(Fo^2^+2Fc^2^)/3'
_refine_ls_weighting_scheme calc
_refine_ls_wR_factor_gt 0.1514
_refine_ls_wR_factor_ref 0.1673
_reflns_number_gt 2062
_reflns_number_total 2921
_reflns_threshold_expression I>2sigma(I)
_cod_data_source_file wn2398.cif
_cod_data_source_block I
_cod_original_cell_volume 1632.0(6)
_cod_original_sg_symbol_H-M 'P 21'
_cod_database_code 2227118
_cod_database_fobs_code 2227118

loop_
_symmetry_equiv_pos_as_xyz
'x, y, z'
'-x, y+1/2, -z'

loop_
_atom_site_type_symbol
_atom_site_label
_atom_site_fract_x
_atom_site_fract_y
_atom_site_fract_z
_atom_site_U_iso_or_equiv
_atom_site_adp_type
_atom_site_calc_flag
_atom_site_refinement_flags
_atom_site_occupancy
_atom_site_disorder_assembly
_atom_site_disorder_group
C C1 0.9668(6) -0.0351(9) 0.8744(7) 0.027(2) Uani d . 1 . .
H H1A 0.9251 -0.1158 0.8433 0.033 Uiso calc R 1 . .
H H1B 0.9861 -0.0514 0.9446 0.033 Uiso calc R 1 . .
C C2 1.0803(7) -0.0189(9) 0.8385(7) 0.029(2) Uani d . 1 . .
H H2A 1.1256 0.0572 0.8731 0.035 Uiso calc R 1 . .
H H2B 1.1267 -0.1027 0.8529 0.035 Uiso calc R 1 . .
C C3 1.0566(7) 0.0076(9) 0.7341(7) 0.025(2) Uani d . 1 . .
H H3 1.0206 -0.0751 0.6994 0.031 Uiso calc R 1 . .
O O3 1.1595(4) 0.0405(6) 0.7006(4) 0.0286(16) Uani d . 1 . .
H H31 1.1968 -0.0308 0.6967 0.043 Uiso calc R 1 . .
C C4 0.9758(7) 0.1260(9) 0.7066(7) 0.029(2) Uani d . 1 . .
H H4A 0.9538 0.1320 0.6355 0.035 Uiso calc R 1 . .
H H4B 1.0169 0.2107 0.7306 0.035 Uiso calc R 1 . .
C C5 0.8679(7) 0.1160(8) 0.7455(7) 0.024(2) Uani d . 1 . .
C C6 0.7672(8) 0.1263(10) 0.6882(7) 0.037(3) Uani d . 1 . .
H H6 0.7643 0.1284 0.6210 0.045 Uiso calc R 1 . .
C C7 0.6540(6) 0.1352(9) 0.7199(6) 0.023(2) Uani d . 1 . .
H H7A 0.6109 0.0493 0.7042 0.028 Uiso calc R 1 . .
H H7B 0.6070 0.2097 0.6849 0.028 Uiso calc R 1 . .
C C8 0.6749(6) 0.1611(8) 0.8280(6) 0.0162(19) Uani d . 1 . .
H H8 0.7060 0.2553 0.8404 0.019 Uiso calc R 1 . .
C C9 0.7686(6) 0.0604(8) 0.8813(6) 0.019(2) Uani d . 1 . .
H H9 0.7440 -0.0321 0.8561 0.023 Uiso calc R 1 . .
C C10 0.8868(6) 0.0897(8) 0.8531(6) 0.0157(19) Uani d . 1 . .
C C11 0.7781(6) 0.0549(9) 0.9891(6) 0.023(2) Uani d . 1 . .
H H11 0.8203 0.1382 1.0173 0.027 Uiso calc R 1 . .
O O11 0.8426(4) -0.0592(6) 1.0332(4) 0.0259(14) Uani d . 1 . .
H H111 0.8013 -0.1290 1.0235 0.039 Uiso calc R 1 . .
C C12 0.6615(6) 0.0549(9) 1.0183(7) 0.024(2) Uani d . 1 . .
H H12A 0.6226 -0.0330 1.0001 0.029 Uiso calc R 1 . .
H H12B 0.6744 0.0643 1.0891 0.029 Uiso calc R 1 . .
C C13 0.5839(6) 0.1694(8) 0.9707(6) 0.020(2) Uani d . 1 . .
C C14 0.5621(6) 0.1529(9) 0.8640(6) 0.020(2) Uani d . 1 . .
H H14 0.5312 0.0591 0.8493 0.024 Uiso calc R 1 . .
C C15 0.4689(7) 0.2504(8) 0.8136(7) 0.027(2) Uani d . 1 . .
H H15A 0.4964 0.3451 0.8248 0.033 Uiso calc R 1 . .
H H15B 0.4515 0.2332 0.7435 0.033 Uiso calc R 1 . .
C C16 0.3611(6) 0.2308(9) 0.8522(6) 0.024(2) Uani d . 1 . .
H H16A 0.3152 0.3152 0.8396 0.028 Uiso calc R 1 . .
H H16B 0.3152 0.1577 0.8143 0.028 Uiso calc R 1 . .
C C17 0.3752(7) 0.1970(8) 0.9557(7) 0.023(2) Uani d . 1 . .
O O17 0.2973(5) 0.2021(6) 0.9997(4) 0.0292(15) Uani d . 1 . .
C C18 0.6319(7) 0.3083(9) 1.0075(7) 0.032(2) Uani d . 1 . .
H H18A 0.5809 0.3798 0.9746 0.048 Uiso calc R 1 . .
H H18B 0.7088 0.3198 0.9946 0.048 Uiso calc R 1 . .
H H18C 0.6366 0.3142 1.0770 0.048 Uiso calc R 1 . .
O O18 0.4780(4) 0.1528(5) 1.0074(4) 0.0214(14) Uani d . 1 . .
C C19 0.9460(7) 0.2132(8) 0.9097(6) 0.025(2) Uani d . 1 . .
H H19A 1.0197 0.2303 0.8920 0.038 Uiso calc R 1 . .
H H19B 0.9595 0.1946 0.9789 0.038 Uiso calc R 1 . .
H H19C 0.8965 0.2932 0.8943 0.038 Uiso calc R 1 . .
C C1A 1.0080(6) 0.6562(8) 0.5599(6) 0.0179(19) Uani d . 1 . .
H H1C 0.9721 0.6734 0.4914 0.022 Uiso calc R 1 . .
H H1D 1.0204 0.7453 0.5927 0.022 Uiso calc R 1 . .
C C2A 1.1250(6) 0.5893(8) 0.5655(6) 0.019(2) Uani d . 1 . .
H H2C 1.1147 0.5052 0.5265 0.023 Uiso calc R 1 . .
H H2D 1.1748 0.6514 0.5382 0.023 Uiso calc R 1 . .
C C3A 1.1829(6) 0.5553(9) 0.6679(6) 0.023(2) Uani d . 1 . .
H H3A 1.1985 0.6426 0.7042 0.027 Uiso calc R 1 . .
O O3A 1.2915(4) 0.4876(5) 0.6748(4) 0.0249(15) Uani d . 1 . .
H H31A 1.2807 0.4129 0.6458 0.037 Uiso calc R 1 . .
C C4A 1.1040(6) 0.4710(8) 0.7157(6) 0.0159(19) Uani d . 1 . .
H H4C 1.0966 0.3790 0.6872 0.019 Uiso calc R 1 . .
H H4D 1.1397 0.4617 0.7850 0.019 Uiso calc R 1 . .
C C5A 0.9847(6) 0.5318(7) 0.7051(6) 0.018(2) Uani d . 1 . .
C C6A 0.9427(7) 0.5484(8) 0.7832(6) 0.022(2) Uani d . 1 . .
H H6A 0.9910 0.5259 0.8435 0.026 Uiso calc R 1 . .
C C7A 0.8240(6) 0.6003(8) 0.7828(6) 0.021(2) Uani d . 1 . .
H H7C 0.8299 0.6927 0.8107 0.025 Uiso calc R 1 . .
H H7D 0.7879 0.5410 0.8240 0.025 Uiso calc R 1 . .
C C8A 0.7465(6) 0.6047(8) 0.6807(6) 0.017(2) Uani d . 1 . .
H H8A 0.7197 0.5105 0.6617 0.021 Uiso calc R 1 . .
C C9A 0.8139(6) 0.6586(8) 0.6069(5) 0.0151(19) Uani d . 1 . .
H H9A 0.8412 0.7519 0.6281 0.018 Uiso calc R 1 . .
C C10A 0.9220(6) 0.5721(8) 0.6053(6) 0.0154(19) Uani d . 1 . .
O O11A 0.7782(4) 0.7336(5) 0.4348(4) 0.0206(13) Uani d . 1 . .
H H112 0.7982 0.6734 0.3932 0.031 Uiso d . 1 . .
C C11A 0.7297(6) 0.6732(8) 0.5095(6) 0.023(2) Uani d . 1 . .
H H11A 0.6993 0.5812 0.4875 0.028 Uiso calc R 1 . .
C C12A 0.6271(7) 0.7661(8) 0.5166(6) 0.020(2) Uani d . 1 . .
H H12C 0.6559 0.8577 0.5381 0.024 Uiso calc R 1 . .
H H12D 0.5751 0.7749 0.4524 0.024 Uiso calc R 1 . .
C C13A 0.5615(6) 0.7080(8) 0.5867(6) 0.0151(19) Uani d . 1 . .
C C14A 0.6422(6) 0.6918(8) 0.6842(6) 0.0163(19) Uani d . 1 . .
H H14A 0.6714 0.7844 0.7056 0.020 Uiso calc R 1 . .
C C15A 0.5714(6) 0.6418(8) 0.7560(6) 0.019(2) Uani d . 1 . .
H H15C 0.5430 0.5489 0.7381 0.023 Uiso calc R 1 . .
H H15D 0.6216 0.6378 0.8213 0.023 Uiso calc R 1 . .
C C16A 0.4701(7) 0.7344(9) 0.7573(6) 0.026(2) Uani d . 1 . .
H H16C 0.4069 0.6782 0.7715 0.031 Uiso calc R 1 . .
H H16D 0.4933 0.7989 0.8113 0.031 Uiso calc R 1 . .
C C17A 0.4230(7) 0.8149(9) 0.6678(7) 0.026(2) Uani d . 1 . .
O O17A 0.3402(5) 0.8891(6) 0.6618(5) 0.0392(18) Uani d . 1 . .
C C18A 0.4953(6) 0.5794(9) 0.5487(6) 0.027(2) Uani d . 1 . .
H H18D 0.4460 0.5977 0.4853 0.041 Uiso calc R 1 . .
H H18E 0.4477 0.5512 0.5933 0.041 Uiso calc R 1 . .
H H18F 0.5498 0.5070 0.5431 0.041 Uiso calc R 1 . .
O O18A 0.4727(4) 0.8118(6) 0.5927(4) 0.0279(16) Uani d . 1 . .
C C19A 0.8888(7) 0.4390(8) 0.5463(6) 0.021(2) Uani d . 1 . .
H H19D 0.8344 0.3868 0.5744 0.031 Uiso calc R 1 . .
H H19E 0.9581 0.3847 0.5479 0.031 Uiso calc R 1 . .
H H19F 0.8531 0.4621 0.4795 0.031 Uiso calc R 1 . .

loop_
_atom_site_aniso_label
_atom_site_aniso_U_11
_atom_site_aniso_U_22
_atom_site_aniso_U_33
_atom_site_aniso_U_12
_atom_site_aniso_U_13
_atom_site_aniso_U_23
C1 0.017(5) 0.029(5) 0.037(6) 0.006(4) 0.008(4) 0.004(5)
C2 0.015(4) 0.028(5) 0.046(7) 0.005(4) 0.013(4) -0.002(5)
C3 0.019(5) 0.029(5) 0.030(6) -0.003(4) 0.010(4) -0.007(4)
O3 0.019(3) 0.030(4) 0.041(4) 0.001(3) 0.016(3) -0.005(3)
C4 0.028(5) 0.032(6) 0.028(6) 0.005(4) 0.008(4) -0.001(5)
C5 0.016(4) 0.019(5) 0.044(7) -0.001(4) 0.022(4) -0.006(4)
C6 0.036(6) 0.049(7) 0.033(7) -0.001(5) 0.021(5) 0.007(5)
C7 0.022(5) 0.024(5) 0.025(6) -0.001(4) 0.009(4) 0.001(4)
C8 0.015(4) 0.017(4) 0.015(5) 0.000(3) -0.001(4) -0.007(4)
C9 0.018(4) 0.017(5) 0.022(6) 0.003(4) 0.005(4) -0.006(4)
C10 0.014(4) 0.012(4) 0.022(6) -0.004(3) 0.006(4) 0.004(4)
C11 0.016(4) 0.022(5) 0.033(6) 0.006(4) 0.011(4) 0.001(4)
O11 0.021(3) 0.026(3) 0.031(4) 0.002(3) 0.006(3) 0.014(3)
C12 0.014(4) 0.028(5) 0.033(6) 0.005(4) 0.010(4) 0.009(4)
C13 0.012(4) 0.024(5) 0.026(6) 0.000(4) 0.007(4) 0.005(4)
C14 0.022(5) 0.023(5) 0.013(5) 0.004(4) 0.003(4) 0.003(4)
C15 0.027(5) 0.017(4) 0.038(7) 0.001(4) 0.009(4) 0.003(4)
C16 0.016(4) 0.031(5) 0.023(6) 0.002(4) 0.002(4) 0.004(4)
C17 0.020(5) 0.016(4) 0.033(6) -0.001(4) 0.006(4) -0.010(4)
O17 0.027(3) 0.027(3) 0.036(4) 0.001(3) 0.011(3) 0.005(3)
C18 0.027(5) 0.030(5) 0.039(7) -0.003(4) 0.005(5) -0.003(5)
O18 0.015(3) 0.025(3) 0.027(4) 0.004(3) 0.009(3) 0.005(3)
C19 0.028(5) 0.020(5) 0.030(6) -0.005(4) 0.012(4) -0.006(4)
C1A 0.024(5) 0.009(4) 0.024(5) 0.001(4) 0.013(4) 0.000(4)
C2A 0.008(4) 0.019(4) 0.031(6) 0.002(3) 0.007(4) 0.004(4)
C3A 0.012(4) 0.032(5) 0.022(6) 0.006(4) -0.001(4) -0.007(4)
O3A 0.013(3) 0.025(3) 0.038(4) 0.003(3) 0.010(3) 0.000(3)
C4A 0.013(4) 0.015(5) 0.018(5) -0.007(4) 0.002(4) 0.005(4)
C5A 0.011(4) 0.005(4) 0.037(6) -0.003(3) 0.008(4) 0.004(4)
C6A 0.022(5) 0.019(5) 0.025(6) -0.007(4) 0.008(4) 0.006(4)
C7A 0.008(4) 0.024(5) 0.032(6) -0.003(4) 0.006(4) 0.000(4)
C8A 0.017(4) 0.009(4) 0.028(6) 0.001(3) 0.009(4) 0.006(4)
C9A 0.012(4) 0.024(5) 0.009(5) 0.002(4) 0.000(3) 0.000(4)
C10A 0.016(4) 0.009(4) 0.023(5) -0.001(3) 0.007(4) -0.001(4)
O11A 0.022(3) 0.025(3) 0.019(3) 0.007(3) 0.012(3) 0.007(3)
C11A 0.024(5) 0.017(5) 0.033(6) -0.005(4) 0.016(4) -0.001(4)
C12A 0.019(4) 0.021(5) 0.016(5) 0.003(4) -0.004(4) -0.001(4)
C13A 0.007(4) 0.015(4) 0.023(5) -0.001(3) 0.003(4) 0.005(4)
C14A 0.013(4) 0.019(4) 0.018(5) -0.005(3) 0.005(4) -0.005(4)
C15A 0.011(4) 0.024(5) 0.021(6) 0.002(4) -0.002(4) -0.005(4)
C16A 0.017(4) 0.030(5) 0.032(6) -0.005(4) 0.008(4) -0.004(5)
C17A 0.011(4) 0.028(5) 0.044(7) -0.002(4) 0.015(4) -0.002(5)
O17A 0.030(4) 0.044(4) 0.049(5) 0.019(3) 0.020(3) 0.007(4)
C18A 0.020(5) 0.033(5) 0.027(6) -0.002(4) 0.000(4) -0.004(4)
O18A 0.016(3) 0.028(4) 0.043(5) 0.011(3) 0.014(3) 0.008(3)
C19A 0.025(5) 0.018(4) 0.023(5) -0.001(4) 0.015(4) -0.005(4)

loop_
_atom_type_symbol
_atom_type_description
_atom_type_scat_dispersion_real
_atom_type_scat_dispersion_imag
_atom_type_scat_source
C C 0.0033 0.0000 'International Tables Vol C Tables 4.2.6.8 and 6.1.1.4'
H H 0.0000 0.0000 'International Tables Vol C Tables 4.2.6.8 and 6.1.1.4'
O O 0.0106 0.0000 'International Tables Vol C Tables 4.2.6.8 and 6.1.1.4'

loop_
_geom_angle_atom_site_label_1
_geom_angle_atom_site_label_2
_geom_angle_atom_site_label_3
_geom_angle_site_symmetry_1
_geom_angle_site_symmetry_3
_geom_angle
_geom_angle_publ_flag
C10 C1 C2 . . 113.4(7) ?
C10 C1 H1A . . 108.9 ?
C2 C1 H1A . . 108.9 ?
C10 C1 H1B . . 108.9 ?
C2 C1 H1B . . 108.9 ?
H1A C1 H1B . . 107.7 ?
C3 C2 C1 . . 111.2(7) ?
C3 C2 H2A . . 109.4 ?
C1 C2 H2A . . 109.4 ?
C3 C2 H2B . . 109.4 ?
C1 C2 H2B . . 109.4 ?
H2A C2 H2B . . 108.0 ?
O3 C3 C2 . . 112.6(7) ?
O3 C3 C4 . . 106.2(6) ?
C2 C3 C4 . . 111.7(7) ?
O3 C3 H3 . . 108.8 ?
C2 C3 H3 . . 108.8 ?
C4 C3 H3 . . 108.8 ?
C3 O3 H31 . . 109.5 ?
C3 C4 C5 . . 113.6(7) ?
C3 C4 H4A . . 108.9 ?
C5 C4 H4A . . 108.9 ?
C3 C4 H4B . . 108.9 ?
C5 C4 H4B . . 108.9 ?
H4A C4 H4B . . 107.7 ?
C6 C5 C4 . . 120.4(8) ?
C6 C5 C10 . . 124.0(7) ?
C4 C5 C10 . . 115.5(7) ?
C5 C6 C7 . . 125.2(9) ?
C5 C6 H6 . . 117.4 ?
C7 C6 H6 . . 117.4 ?
C6 C7 C8 . . 110.6(7) ?
C6 C7 H7A . . 109.5 ?
C8 C7 H7A . . 109.5 ?
C6 C7 H7B . . 109.5 ?
C8 C7 H7B . . 109.5 ?
H7A C7 H7B . . 108.1 ?
C7 C8 C14 . . 111.4(6) ?
C7 C8 C9 . . 109.0(6) ?
C14 C8 C9 . . 112.8(6) ?
C7 C8 H8 . . 107.8 ?
C14 C8 H8 . . 107.8 ?
C9 C8 H8 . . 107.8 ?
C11 C9 C8 . . 113.8(6) ?
C11 C9 C10 . . 113.1(6) ?
C8 C9 C10 . . 110.1(6) ?
C11 C9 H9 . . 106.4 ?
C8 C9 H9 . . 106.4 ?
C10 C9 H9 . . 106.4 ?
C5 C10 C19 . . 110.0(6) ?
C5 C10 C1 . . 106.4(7) ?
C19 C10 C1 . . 109.5(6) ?
C5 C10 C9 . . 110.2(6) ?
C19 C10 C9 . . 110.1(6) ?
C1 C10 C9 . . 110.7(6) ?
O11 C11 C9 . . 112.8(6) ?
O11 C11 C12 . . 108.2(6) ?
C9 C11 C12 . . 113.8(7) ?
O11 C11 H11 . . 107.2 ?
C9 C11 H11 . . 107.2 ?
C12 C11 H11 . . 107.2 ?
C11 O11 H111 . . 109.5 ?
C13 C12 C11 . . 112.2(7) ?
C13 C12 H12A . . 109.2 ?
C11 C12 H12A . . 109.2 ?
C13 C12 H12B . . 109.2 ?
C11 C12 H12B . . 109.2 ?
H12A C12 H12B . . 107.9 ?
O18 C13 C14 . . 112.1(6) ?
O18 C13 C12 . . 104.1(6) ?
C14 C13 C12 . . 109.1(7) ?
O18 C13 C18 . . 105.1(6) ?
C14 C13 C18 . . 114.5(7) ?
C12 C13 C18 . . 111.5(7) ?
C13 C14 C15 . . 110.9(7) ?
C13 C14 C8 . . 111.3(6) ?
C15 C14 C8 . . 114.1(6) ?
C13 C14 H14 . . 106.7 ?
C15 C14 H14 . . 106.7 ?
C8 C14 H14 . . 106.7 ?
C16 C15 C14 . . 109.7(7) ?
C16 C15 H15A . . 109.7 ?
C14 C15 H15A . . 109.7 ?
C16 C15 H15B . . 109.7 ?
C14 C15 H15B . . 109.7 ?
H15A C15 H15B . . 108.2 ?
C17 C16 C15 . . 117.9(7) ?
C17 C16 H16A . . 107.8 ?
C15 C16 H16A . . 107.8 ?
C17 C16 H16B . . 107.8 ?
C15 C16 H16B . . 107.8 ?
H16A C16 H16B . . 107.2 ?
O17 C17 O18 . . 115.4(8) ?
O17 C17 C16 . . 124.3(7) ?
O18 C17 C16 . . 120.3(7) ?
C13 C18 H18A . . 109.5 ?
C13 C18 H18B . . 109.5 ?
H18A C18 H18B . . 109.5 ?
C13 C18 H18C . . 109.5 ?
H18A C18 H18C . . 109.5 ?
H18B C18 H18C . . 109.5 ?
C17 O18 C13 . . 120.8(6) ?
C10 C19 H19A . . 109.5 ?
C10 C19 H19B . . 109.5 ?
H19A C19 H19B . . 109.5 ?
C10 C19 H19C . . 109.5 ?
H19A C19 H19C . . 109.5 ?
H19B C19 H19C . . 109.5 ?
C2A C1A C10A . . 115.0(7) ?
C2A C1A H1C . . 108.5 ?
C10A C1A H1C . . 108.5 ?
C2A C1A H1D . . 108.5 ?
C10A C1A H1D . . 108.5 ?
H1C C1A H1D . . 107.5 ?
C3A C2A C1A . . 111.4(6) ?
C3A C2A H2C . . 109.3 ?
C1A C2A H2C . . 109.3 ?
C3A C2A H2D . . 109.3 ?
C1A C2A H2D . . 109.3 ?
H2C C2A H2D . . 108.0 ?
O3A C3A C2A . . 112.5(6) ?
O3A C3A C4A . . 110.6(7) ?
C2A C3A C4A . . 110.9(6) ?
O3A C3A H3A . . 107.6 ?
C2A C3A H3A . . 107.6 ?
C4A C3A H3A . . 107.6 ?
C3A O3A H31A . . 109.5 ?
C5A C4A C3A . . 113.4(6) ?
C5A C4A H4C . . 108.9 ?
C3A C4A H4C . . 108.9 ?
C5A C4A H4D . . 108.9 ?
C3A C4A H4D . . 108.9 ?
H4C C4A H4D . . 107.7 ?
C6A C5A C10A . . 124.0(7) ?
C6A C5A C4A . . 118.9(8) ?
C10A C5A C4A . . 117.2(7) ?
C5A C6A C7A . . 124.5(8) ?
C5A C6A H6A . . 117.7 ?
C7A C6A H6A . . 117.7 ?
C6A C7A C8A . . 112.4(7) ?
C6A C7A H7C . . 109.1 ?
C8A C7A H7C . . 109.1 ?
C6A C7A H7D . . 109.1 ?
C8A C7A H7D . . 109.1 ?
H7C C7A H7D . . 107.9 ?
C14A C8A C7A . . 108.1(6) ?
C14A C8A C9A . . 112.2(6) ?
C7A C8A C9A . . 111.0(6) ?
C14A C8A H8A . . 108.5 ?
C7A C8A H8A . . 108.5 ?
C9A C8A H8A . . 108.5 ?
C11A C9A C8A . . 108.3(6) ?
C11A C9A C10A . . 114.8(6) ?
C8A C9A C10A . . 112.2(6) ?
C11A C9A H9A . . 107.1 ?
C8A C9A H9A . . 107.1 ?
C10A C9A H9A . . 107.1 ?
C5A C10A C9A . . 111.9(6) ?
C5A C10A C19A . . 107.6(6) ?
C9A C10A C19A . . 110.9(6) ?
C5A C10A C1A . . 107.2(6) ?
C9A C10A C1A . . 109.7(6) ?
C19A C10A C1A . . 109.5(6) ?
C11A O11A H112 . . 114.6 ?
O11A C11A C9A . . 114.7(6) ?
O11A C11A C12A . . 104.6(6) ?
C9A C11A C12A . . 111.4(6) ?
O11A C11A H11A . . 108.6 ?
C9A C11A H11A . . 108.6 ?
C12A C11A H11A . . 108.6 ?
C13A C12A C11A . . 110.5(6) ?
C13A C12A H12C . . 109.6 ?
C11A C12A H12C . . 109.6 ?
C13A C12A H12D . . 109.6 ?
C11A C12A H12D . . 109.6 ?
H12C C12A H12D . . 108.1 ?
O18A C13A C12A . . 104.8(6) ?
O18A C13A C14A . . 109.7(6) ?
C12A C13A C14A . . 109.3(6) ?
O18A C13A C18A . . 105.8(6) ?
C12A C13A C18A . . 112.4(7) ?
C14A C13A C18A . . 114.3(7) ?
C13A C14A C8A . . 112.9(6) ?
C13A C14A C15A . . 108.2(6) ?
C8A C14A C15A . . 114.2(7) ?
C13A C14A H14A . . 107.0 ?
C8A C14A H14A . . 107.0 ?
C15A C14A H14A . . 107.0 ?
C16A C15A C14A . . 111.6(7) ?
C16A C15A H15C . . 109.3 ?
C14A C15A H15C . . 109.3 ?
C16A C15A H15D . . 109.3 ?
C14A C15A H15D . . 109.3 ?
H15C C15A H15D . . 108.0 ?
C17A C16A C15A . . 117.2(7) ?
C17A C16A H16C . . 108.0 ?
C15A C16A H16C . . 108.0 ?
C17A C16A H16D . . 108.0 ?
C15A C16A H16D . . 108.0 ?
H16C C16A H16D . . 107.2 ?
O17A C17A O18A . . 117.0(9) ?
O17A C17A C16A . . 121.6(8) ?
O18A C17A C16A . . 121.4(7) ?
C13A C18A H18D . . 109.5 ?
C13A C18A H18E . . 109.5 ?
H18D C18A H18E . . 109.5 ?
C13A C18A H18F . . 109.5 ?
H18D C18A H18F . . 109.5 ?
H18E C18A H18F . . 109.5 ?
C17A O18A C13A . . 120.6(6) ?
C10A C19A H19D . . 109.5 ?
C10A C19A H19E . . 109.5 ?
H19D C19A H19E . . 109.5 ?
C10A C19A H19F . . 109.5 ?
H19D C19A H19F . . 109.5 ?
H19E C19A H19F . . 109.5 ?

loop_
_geom_bond_atom_site_label_1
_geom_bond_atom_site_label_2
_geom_bond_site_symmetry_2
_geom_bond_distance
_geom_bond_publ_flag
C1 C10 . 1.545(10) ?
C1 C2 . 1.554(10) ?
C1 H1A . 0.9900 ?
C1 H1B . 0.9900 ?
C2 C3 . 1.474(12) ?
C2 H2A . 0.9900 ?
C2 H2B . 0.9900 ?
C3 O3 . 1.447(9) ?
C3 C4 . 1.509(11) ?
C3 H3 . 1.0000 ?
O3 H31 . 0.8400 ?
C4 C5 . 1.512(10) ?
C4 H4A . 0.9900 ?
C4 H4B . 0.9900 ?
C5 C6 . 1.298(12) ?
C5 C10 . 1.522(12) ?
C6 C7 . 1.516(10) ?
C6 H6 . 0.9500 ?
C7 C8 . 1.526(10) ?
C7 H7A . 0.9900 ?
C7 H7B . 0.9900 ?
C8 C14 . 1.542(10) ?
C8 C9 . 1.560(10) ?
C8 H8 . 1.0000 ?
C9 C11 . 1.516(11) ?
C9 C10 . 1.574(9) ?
C9 H9 . 1.0000 ?
C10 C19 . 1.543(10) ?
C11 O11 . 1.427(9) ?
C11 C12 . 1.535(10) ?
C11 H11 . 1.0000 ?
O11 H111 . 0.8400 ?
C12 C13 . 1.520(11) ?
C12 H12A . 0.9900 ?
C12 H12B . 0.9900 ?
C13 O18 . 1.477(8) ?
C13 C14 . 1.494(11) ?
C13 C18 . 1.531(12) ?
C14 C15 . 1.524(11) ?
C14 H14 . 1.0000 ?
C15 C16 . 1.516(10) ?
C15 H15A . 0.9900 ?
C15 H15B . 0.9900 ?
C16 C17 . 1.484(11) ?
C16 H16A . 0.9900 ?
C16 H16B . 0.9900 ?
C17 O17 . 1.230(9) ?
C17 O18 . 1.356(9) ?
C18 H18A . 0.9800 ?
C18 H18B . 0.9800 ?
C18 H18C . 0.9800 ?
C19 H19A . 0.9800 ?
C19 H19B . 0.9800 ?
C19 H19C . 0.9800 ?
C1A C2A . 1.528(10) ?
C1A C10A . 1.564(10) ?
C1A H1C . 0.9900 ?
C1A H1D . 0.9900 ?
C2A C3A . 1.509(11) ?
C2A H2C . 0.9900 ?
C2A H2D . 0.9900 ?
C3A O3A . 1.440(8) ?
C3A C4A . 1.522(10) ?
C3A H3A . 1.0000 ?
O3A H31A . 0.8400 ?
C4A C5A . 1.519(10) ?
C4A H4C . 0.9900 ?
C4A H4D . 0.9900 ?
C5A C6A . 1.325(10) ?
C5A C10A . 1.508(11) ?
C6A C7A . 1.503(10) ?
C6A H6A . 0.9500 ?
C7A C8A . 1.543(11) ?
C7A H7C . 0.9900 ?
C7A H7D . 0.9900 ?
C8A C14A . 1.521(10) ?
C8A C9A . 1.549(10) ?
C8A H8A . 1.0000 ?
C9A C11A . 1.530(11) ?
C9A C10A . 1.549(10) ?
C9A H9A . 1.0000 ?
C10A C19A . 1.561(10) ?
O11A C11A . 1.446(9) ?
O11A H112 . 0.9069 ?
C11A C12A . 1.549(10) ?
C11A H11A . 1.0000 ?
C12A C13A . 1.510(10) ?
C12A H12C . 0.9900 ?
C12A H12D . 0.9900 ?
C13A O18A . 1.487(9) ?
C13A C14A . 1.514(10) ?
C13A C18A . 1.528(11) ?
C14A C15A . 1.543(10) ?
C14A H14A . 1.0000 ?
C15A C16A . 1.517(10) ?
C15A H15C . 0.9900 ?
C15A H15D . 0.9900 ?
C16A C17A . 1.503(12) ?
C16A H16C . 0.9900 ?
C16A H16D . 0.9900 ?
C17A O17A . 1.216(9) ?
C17A O18A . 1.331(10) ?
C18A H18D . 0.9800 ?
C18A H18E . 0.9800 ?
C18A H18F . 0.9800 ?
C19A H19D . 0.9800 ?
C19A H19E . 0.9800 ?
C19A H19F . 0.9800 ?

loop_
_geom_hbond_atom_site_label_D
_geom_hbond_atom_site_label_H
_geom_hbond_atom_site_label_A
_geom_hbond_site_symmetry_A
_geom_hbond_distance_DH
_geom_hbond_distance_HA
_geom_hbond_distance_DA
_geom_hbond_angle_DHA
O3 H31 O17A 1_645 0.84 2.04 2.773(8) 145
O11 H111 O17 2_647 0.84 2.02 2.861(8) 180
O3A H31A O11A 2_746 0.84 2.14 2.970(8) 170
O11A H112 O3 2_756 0.91 2.01 2.918(8) 179
C16 H16B O3 1_455 0.99 2.47 3.418(10) 161
C18A H18E O3A 1_455 0.98 2.48 3.443(9) 167

loop_
_geom_torsion_atom_site_label_1
_geom_torsion_atom_site_label_2
_geom_torsion_atom_site_label_3
_geom_torsion_atom_site_label_4
_geom_torsion_site_symmetry_1
_geom_torsion_site_symmetry_2
_geom_torsion_site_symmetry_3
_geom_torsion_site_symmetry_4
_geom_torsion
_geom_torsion_publ_flag
C10 C1 C2 C3 . . . . -57.8(10) ?
C1 C2 C3 O3 . . . . 172.5(6) ?
C1 C2 C3 C4 . . . . 53.2(9) ?
O3 C3 C4 C5 . . . . -173.8(7) ?
C2 C3 C4 C5 . . . . -50.7(10) ?
C3 C4 C5 C6 . . . . -126.5(10) ?
C3 C4 C5 C10 . . . . 51.8(10) ?
C4 C5 C6 C7 . . . . -172.1(7) ?
C10 C5 C6 C7 . . . . 9.7(15) ?
C5 C6 C7 C8 . . . . 12.2(12) ?
C6 C7 C8 C14 . . . . -172.9(7) ?
C6 C7 C8 C9 . . . . -47.9(9) ?
C7 C8 C9 C11 . . . . -167.3(7) ?
C14 C8 C9 C11 . . . . -43.0(9) ?
C7 C8 C9 C10 . . . . 64.6(8) ?
C14 C8 C9 C10 . . . . -171.2(7) ?
C6 C5 C10 C19 . . . . -115.1(9) ?
C4 C5 C10 C19 . . . . 66.7(8) ?
C6 C5 C10 C1 . . . . 126.5(9) ?
C4 C5 C10 C1 . . . . -51.7(8) ?
C6 C5 C10 C9 . . . . 6.5(11) ?
C4 C5 C10 C9 . . . . -171.7(6) ?
C2 C1 C10 C5 . . . . 54.3(9) ?
C2 C1 C10 C19 . . . . -64.5(9) ?
C2 C1 C10 C9 . . . . 174.0(7) ?
C11 C9 C10 C5 . . . . -171.1(7) ?
C8 C9 C10 C5 . . . . -42.6(8) ?
C11 C9 C10 C19 . . . . -49.6(9) ?
C8 C9 C10 C19 . . . . 79.0(8) ?
C11 C9 C10 C1 . . . . 71.6(9) ?
C8 C9 C10 C1 . . . . -159.9(7) ?
C8 C9 C11 O11 . . . . 165.7(6) ?
C10 C9 C11 O11 . . . . -67.7(8) ?
C8 C9 C11 C12 . . . . 41.9(9) ?
C10 C9 C11 C12 . . . . 168.4(6) ?
O11 C11 C12 C13 . . . . -177.2(7) ?
C9 C11 C12 C13 . . . . -50.9(10) ?
C11 C12 C13 O18 . . . . -179.8(7) ?
C11 C12 C13 C14 . . . . 60.3(9) ?
C11 C12 C13 C18 . . . . -67.0(9) ?
O18 C13 C14 C15 . . . . 55.6(8) ?
C12 C13 C14 C15 . . . . 170.3(6) ?
C18 C13 C14 C15 . . . . -64.1(8) ?
O18 C13 C14 C8 . . . . -176.2(6) ?
C12 C13 C14 C8 . . . . -61.5(8) ?
C18 C13 C14 C8 . . . . 64.1(8) ?
C7 C8 C14 C13 . . . . 176.3(7) ?
C9 C8 C14 C13 . . . . 53.4(8) ?
C7 C8 C14 C15 . . . . -57.3(9) ?
C9 C8 C14 C15 . . . . 179.8(7) ?
C13 C14 C15 C16 . . . . -55.1(9) ?
C8 C14 C15 C16 . . . . 178.3(7) ?
C14 C15 C16 C17 . . . . 35.3(11) ?
C15 C16 C17 O17 . . . . 166.5(8) ?
C15 C16 C17 O18 . . . . -15.8(11) ?
O17 C17 O18 C13 . . . . -166.7(7) ?
C16 C17 O18 C13 . . . . 15.4(11) ?
C14 C13 O18 C17 . . . . -35.6(9) ?
C12 C13 O18 C17 . . . . -153.4(7) ?
C18 C13 O18 C17 . . . . 89.3(8) ?
C10A C1A C2A C3A . . . . -56.1(9) ?
C1A C2A C3A O3A . . . . 177.9(7) ?
C1A C2A C3A C4A . . . . 53.5(9) ?
O3A C3A C4A C5A . . . . -176.0(7) ?
C2A C3A C4A C5A . . . . -50.5(9) ?
C3A C4A C5A C6A . . . . -128.5(8) ?
C3A C4A C5A C10A . . . . 50.5(9) ?
C10A C5A C6A C7A . . . . 4.5(12) ?
C4A C5A C6A C7A . . . . -176.7(7) ?
C5A C6A C7A C8A . . . . 11.9(11) ?
C6A C7A C8A C14A . . . . -165.1(6) ?
C6A C7A C8A C9A . . . . -41.8(9) ?
C14A C8A C9A C11A . . . . -53.8(8) ?
C7A C8A C9A C11A . . . . -174.7(6) ?
C14A C8A C9A C10A . . . . 178.5(7) ?
C7A C8A C9A C10A . . . . 57.5(8) ?
C6A C5A C10A C9A . . . . 10.6(10) ?
C4A C5A C10A C9A . . . . -168.3(7) ?
C6A C5A C10A C19A . . . . -111.4(8) ?
C4A C5A C10A C19A . . . . 69.7(8) ?
C6A C5A C10A C1A . . . . 130.9(8) ?
C4A C5A C10A C1A . . . . -48.0(8) ?
C11A C9A C10A C5A . . . . -165.2(6) ?
C8A C9A C10A C5A . . . . -41.1(8) ?
C11A C9A C10A C19A . . . . -45.2(9) ?
C8A C9A C10A C19A . . . . 79.0(8) ?
C11A C9A C10A C1A . . . . 75.9(8) ?
C8A C9A C10A C1A . . . . -159.9(6) ?
C2A C1A C10A C5A . . . . 50.9(9) ?
C2A C1A C10A C9A . . . . 172.6(7) ?
C2A C1A C10A C19A . . . . -65.5(9) ?
C8A C9A C11A O11A . . . . 175.0(6) ?
C10A C9A C11A O11A . . . . -58.8(9) ?
C8A C9A C11A C12A . . . . 56.3(8) ?
C10A C9A C11A C12A . . . . -177.5(6) ?
O11A C11A C12A C13A . . . . 175.2(6) ?
C9A C11A C12A C13A . . . . -60.3(8) ?
C11A C12A C13A O18A . . . . 175.4(6) ?
C11A C12A C13A C14A . . . . 57.9(8) ?
C11A C12A C13A C18A . . . . -70.2(8) ?
O18A C13A C14A C8A . . . . -170.7(6) ?
C12A C13A C14A C8A . . . . -56.4(8) ?
C18A C13A C14A C8A . . . . 70.7(8) ?
O18A C13A C14A C15A . . . . 61.8(8) ?
C12A C13A C14A C15A . . . . 176.2(6) ?
C18A C13A C14A C15A . . . . -56.8(8) ?
C7A C8A C14A C13A . . . . 177.9(6) ?
C9A C8A C14A C13A . . . . 55.3(8) ?
C7A C8A C14A C15A . . . . -57.9(8) ?
C9A C8A C14A C15A . . . . 179.5(6) ?
C13A C14A C15A C16A . . . . -54.4(8) ?
C8A C14A C15A C16A . . . . 178.9(7) ?
C14A C15A C16A C17A . . . . 25.9(10) ?
C15A C16A C17A O17A . . . . 178.2(8) ?
C15A C16A C17A O18A . . . . -4.2(12) ?
O17A C17A O18A C13A . . . . -169.8(7) ?
C16A C17A O18A C13A . . . . 12.5(11) ?
C12A C13A O18A C17A . . . . -159.4(7) ?
C14A C13A O18A C17A . . . . -42.2(9) ?
C18A C13A O18A C17A . . . . 81.6(8) ?
